data_4069187
loop_
_publ_author_name
'Yu, Xianghua'
'Chen, Shu-Jian'
'Wang, Xiaoping'
'Chen, Xue-Tai'
'Xue, Zi-Ling'

_publ_section_title
;
 Synthesis and Characterization of Group 4 Amide Chloride and Amide Imide
 Complexes
;
_journal_issue 15
_journal_name_full Organometallics
_journal_page_first 4269
_journal_paper_doi 10.1021/om900070k
_journal_volume 28
_journal_year 2009
_chemical_formula_moiety 'C16 H44 Cl2 Hf N2 O Si4'
_chemical_formula_sum 'C16 H44 Cl2 Hf N2 O Si4'
_chemical_formula_weight 642.28
_chemical_name_common 'Hafnium bis(trimethylsilyl)amide chloride THF'
_chemical_name_systematic
; 
Hafnium bis(trimethylsilyl)amide chloride THF 
;
_space_group_IT_number 14
_symmetry_cell_setting monoclinic
_symmetry_space_group_name_Hall '-P 2ybc'
_symmetry_space_group_name_H-M 'P 1 21/c 1'
_atom_sites_solution_hydrogens geom
_atom_sites_solution_primary direct
_atom_sites_solution_secondary difmap
_audit_creation_method SHELXL-97
_cell_angle_alpha 90.00
_cell_angle_beta 93.397(6)
_cell_angle_gamma 90.00
_cell_formula_units_Z 8
_cell_length_a 15.925(6)
_cell_length_b 25.866(9)
_cell_length_c 13.838(5)
_cell_measurement_temperature 173(2)
_cell_volume 5690(4)
_computing_cell_refinement 'SMART, Bruker (2000)'
_computing_data_collection 'SMART, Bruker (2000)'
_computing_data_reduction 'SHELXS-97 (Sheldrick, 1990)'
_computing_molecular_graphics 'SHELXL-97 (Sheldrick, 1997)'
_computing_publication_material 'SHELXTL, Bruker (2000)'
_computing_structure_refinement 'SHELXL-97 (Sheldrick, 1997)'
_computing_structure_solution 'SHELXS-97 (Sheldrick, 1990)'
_diffrn_ambient_temperature 173(2)
_diffrn_measured_fraction_theta_full 0.612
_diffrn_measured_fraction_theta_max 0.612
_diffrn_measurement_device_type 'CCD area detector'
_diffrn_measurement_method Multi-scan
_diffrn_radiation_monochromator graphite
_diffrn_radiation_source 'fine-focus sealed tube'
_diffrn_radiation_type MoK\a
_diffrn_radiation_wavelength 0.71073
_diffrn_reflns_av_R_equivalents 0.0380
_diffrn_reflns_av_sigmaI/netI 0.0485
_diffrn_reflns_limit_h_max 21
_diffrn_reflns_limit_h_min -21
_diffrn_reflns_limit_k_max 32
_diffrn_reflns_limit_k_min -33
_diffrn_reflns_limit_l_max 18
_diffrn_reflns_limit_l_min -18
_diffrn_reflns_number 34630
_diffrn_reflns_theta_full 28.31
_diffrn_reflns_theta_max 28.31
_diffrn_reflns_theta_min 1.28
_exptl_absorpt_coefficient_mu 4.032
_exptl_absorpt_correction_T_max 0.6022
_exptl_absorpt_correction_T_min 0.4574
_exptl_absorpt_process_details 'SADABS, Bruker (2000)'
_exptl_crystal_colour colorless
_exptl_crystal_density_diffrn 1.499
_exptl_crystal_density_method 'not measured'
_exptl_crystal_description needle
_exptl_crystal_F_000 2592
_exptl_crystal_size_max 0.23
_exptl_crystal_size_mid 0.16
_exptl_crystal_size_min 0.14
_refine_diff_density_max 0.684
_refine_diff_density_min -0.982
_refine_diff_density_rms 0.169
_refine_ls_extinction_method none
_refine_ls_goodness_of_fit_ref 1.110
_refine_ls_hydrogen_treatment mixed
_refine_ls_matrix_type full
_refine_ls_number_parameters 493
_refine_ls_number_reflns 8664
_refine_ls_number_restraints 0
_refine_ls_restrained_S_all 1.110
_refine_ls_R_factor_all 0.0399
_refine_ls_R_factor_gt 0.0280
_refine_ls_shift/su_max 0.002
_refine_ls_shift/su_mean 0.000
_refine_ls_structure_factor_coef Fsqd
_refine_ls_weighting_details 'calc w=1/[\s^2^(Fo^2^)+(0.0472P)^2^+13.7562P] where P=(Fo^2^+2Fc^2^)/3'
_refine_ls_weighting_scheme calc
_refine_ls_wR_factor_gt 0.0769
_refine_ls_wR_factor_ref 0.1075
_reflns_number_gt 7156
_reflns_number_total 8664
_reflns_threshold_expression >2sigma(I)
_cod_data_source_file om900070k_si_007.cif
_cod_data_source_block 3b
_cod_depositor_comments
;
The following automatic conversions were performed:

'_symmetry_cell_setting' value 'Monoclinic' changed to 'monoclinic'
according to /home/saulius/struct/CIF-dictionaries/cif_core.dic
dictionary named 'cif_core.dic' version 2.4.2 from 2011-04-26.

Automatic conversion script
Id: cif_fix_values 1715 2011-07-08 13:25:40Z adriana 
;
_cod_original_cell_volume 5690(3)
_cod_original_sg_symbol_H-M P2(1)/c
_cod_database_code 4069187

loop_
_symmetry_equiv_pos_as_xyz
'x, y, z'
'-x, y+1/2, -z+1/2'
'-x, -y, -z'
'x, -y-1/2, z-1/2'

loop_
_atom_site_label
_atom_site_type_symbol
_atom_site_fract_x
_atom_site_fract_y
_atom_site_fract_z
_atom_site_U_iso_or_equiv
_atom_site_adp_type
_atom_site_occupancy
_atom_site_symmetry_multiplicity
_atom_site_calc_flag
_atom_site_refinement_flags
C1 C 0.9814(5) 0.8441(4) 0.0520(8) 0.049(2) Uani 1 1 d .
H1A H 1.0006 0.8718 0.0965 0.073 Uiso 1 1 calc R
H1B H 1.0302 0.8278 0.0244 0.073 Uiso 1 1 calc R
H1C H 0.9504 0.8182 0.0873 0.073 Uiso 1 1 calc R
C2 C 0.9384(6) 0.8388(3) -0.1603(7) 0.047(2) Uani 1 1 d .
H2A H 0.9079 0.8059 -0.1664 0.071 Uiso 1 1 calc R
H2B H 0.9990 0.8322 -0.1589 0.071 Uiso 1 1 calc R
H2C H 0.9220 0.8610 -0.2156 0.071 Uiso 1 1 calc R
C3 C 0.9408(6) 0.9398(3) -0.0707(7) 0.044(2) Uani 1 1 d .
H3A H 0.8988 0.9549 -0.1170 0.066 Uiso 1 1 calc R
H3B H 0.9962 0.9409 -0.0979 0.066 Uiso 1 1 calc R
H3C H 0.9424 0.9596 -0.0103 0.066 Uiso 1 1 calc R
C4 C 0.7304(6) 0.8185(3) -0.2032(5) 0.0333(17) Uani 1 1 d .
H4A H 0.7121 0.8538 -0.2196 0.050 Uiso 1 1 calc R
H4B H 0.6866 0.7940 -0.2255 0.050 Uiso 1 1 calc R
H4C H 0.7825 0.8108 -0.2347 0.050 Uiso 1 1 calc R
C5 C 0.8069(5) 0.7509(3) -0.0366(6) 0.0351(17) Uani 1 1 d .
H5A H 0.8645 0.7530 -0.0576 0.053 Uiso 1 1 calc R
H5B H 0.7776 0.7219 -0.0691 0.053 Uiso 1 1 calc R
H5C H 0.8083 0.7458 0.0337 0.053 Uiso 1 1 calc R
C6 C 0.6419(5) 0.8044(3) -0.0215(6) 0.0335(16) Uani 1 1 d .
H6A H 0.6474 0.7918 0.0454 0.050 Uiso 1 1 calc R
H6B H 0.6097 0.7794 -0.0619 0.050 Uiso 1 1 calc R
H6C H 0.6125 0.8377 -0.0233 0.050 Uiso 1 1 calc R
C7 C 0.7879(5) 0.8182(3) 0.2095(5) 0.0309(16) Uani 1 1 d .
H7A H 0.7780 0.8025 0.1454 0.046 Uiso 1 1 calc R
H7B H 0.7957 0.7909 0.2584 0.046 Uiso 1 1 calc R
H7C H 0.8385 0.8398 0.2102 0.046 Uiso 1 1 calc R
C8 C 0.7257(6) 0.8942(3) 0.3536(5) 0.0366(18) Uani 1 1 d .
H8A H 0.7519 0.9273 0.3388 0.055 Uiso 1 1 calc R
H8B H 0.7659 0.8729 0.3925 0.055 Uiso 1 1 calc R
H8C H 0.6757 0.9004 0.3899 0.055 Uiso 1 1 calc R
C9 C 0.6039(5) 0.8131(3) 0.2577(6) 0.0358(17) Uani 1 1 d .
H9A H 0.5615 0.8307 0.2944 0.054 Uiso 1 1 calc R
H9B H 0.6253 0.7829 0.2940 0.054 Uiso 1 1 calc R
H9C H 0.5784 0.8020 0.1950 0.054 Uiso 1 1 calc R
C10 C 0.4847(5) 0.8982(3) 0.0801(7) 0.0377(19) Uani 1 1 d .
H10A H 0.5012 0.8925 0.0138 0.057 Uiso 1 1 calc R
H10B H 0.4320 0.9178 0.0785 0.057 Uiso 1 1 calc R
H10C H 0.4768 0.8648 0.1116 0.057 Uiso 1 1 calc R
C11 C 0.5347(6) 0.9450(4) 0.2767(7) 0.049(2) Uani 1 1 d .
H11A H 0.5335 0.9115 0.3097 0.074 Uiso 1 1 calc R
H11B H 0.4784 0.9604 0.2740 0.074 Uiso 1 1 calc R
H11C H 0.5744 0.9680 0.3123 0.074 Uiso 1 1 calc R
C12 C 0.5765(5) 1.0039(3) 0.1063(6) 0.0333(16) Uani 1 1 d .
H12A H 0.6144 1.0235 0.1511 0.050 Uiso 1 1 calc R
H12B H 0.5205 1.0198 0.1036 0.050 Uiso 1 1 calc R
H12C H 0.5984 1.0043 0.0416 0.050 Uiso 1 1 calc R
C13 C 0.7884(6) 1.0493(3) 0.0976(5) 0.0332(17) Uani 1 1 d .
H13A H 0.8497 1.0492 0.1147 0.040 Uiso 1 1 calc R
H13B H 0.7580 1.0416 0.1563 0.040 Uiso 1 1 calc R
C14 C 0.7598(8) 1.1014(3) 0.0522(8) 0.054(3) Uani 1 1 d .
H14A H 0.6988 1.1070 0.0581 0.064 Uiso 1 1 calc R
H14B H 0.7912 1.1307 0.0834 0.064 Uiso 1 1 calc R
C15 C 0.7793(7) 1.0960(3) -0.0477(6) 0.045(2) Uani 1 1 d .
H15A H 0.8394 1.1038 -0.0554 0.054 Uiso 1 1 calc R
H15B H 0.7446 1.1200 -0.0890 0.054 Uiso 1 1 calc R
C16 C 0.7598(6) 1.0399(3) -0.0765(6) 0.0352(17) Uani 1 1 d .
H16A H 0.7026 1.0366 -0.1079 0.042 Uiso 1 1 calc R
H16B H 0.8012 1.0264 -0.1207 0.042 Uiso 1 1 calc R
C17 C 0.5974(7) 0.2515(4) 0.5636(7) 0.058(3) Uani 1 1 d .
H17A H 0.5386 0.2488 0.5387 0.087 Uiso 1 1 calc R
H17B H 0.6109 0.2877 0.5778 0.087 Uiso 1 1 calc R
H17C H 0.6056 0.2309 0.6229 0.087 Uiso 1 1 calc R
C18 C 0.6450(7) 0.2643(3) 0.3540(7) 0.053(2) Uani 1 1 d .
H18A H 0.6840 0.2535 0.3057 0.079 Uiso 1 1 calc R
H18B H 0.6519 0.3013 0.3668 0.079 Uiso 1 1 calc R
H18C H 0.5871 0.2574 0.3293 0.079 Uiso 1 1 calc R
C19 C 0.7809(6) 0.2447(4) 0.5128(9) 0.064(3) Uani 1 1 d .
H19A H 0.7897 0.2379 0.5823 0.096 Uiso 1 1 calc R
H19B H 0.7903 0.2814 0.5001 0.096 Uiso 1 1 calc R
H19C H 0.8205 0.2239 0.4775 0.096 Uiso 1 1 calc R
C20 C 0.5586(6) 0.1317(4) 0.2665(6) 0.045(2) Uani 1 1 d .
H20A H 0.5509 0.1662 0.2378 0.068 Uiso 1 1 calc R
H20B H 0.5119 0.1093 0.2438 0.068 Uiso 1 1 calc R
H20C H 0.6117 0.1169 0.2473 0.068 Uiso 1 1 calc R
C21 C 0.4660(5) 0.1776(3) 0.4286(8) 0.049(2) Uani 1 1 d .
H21A H 0.4566 0.1748 0.4978 0.073 Uiso 1 1 calc R
H21B H 0.4162 0.1652 0.3906 0.073 Uiso 1 1 calc R
H21C H 0.4764 0.2138 0.4123 0.073 Uiso 1 1 calc R
C22 C 0.5392(5) 0.0720(3) 0.4539(6) 0.0357(17) Uani 1 1 d .
H22A H 0.5838 0.0636 0.5033 0.054 Uiso 1 1 calc R
H22B H 0.5376 0.0456 0.4031 0.054 Uiso 1 1 calc R
H22C H 0.4849 0.0729 0.4837 0.054 Uiso 1 1 calc R
C23 C 0.8942(6) 0.0766(4) 0.7130(6) 0.046(2) Uani 1 1 d .
H23A H 0.8440 0.0915 0.7398 0.069 Uiso 1 1 calc R
H23B H 0.9392 0.0738 0.7642 0.069 Uiso 1 1 calc R
H23C H 0.8809 0.0422 0.6866 0.069 Uiso 1 1 calc R
C24 C 1.0340(6) 0.0898(6) 0.5855(8) 0.077(4) Uani 1 1 d .
H24A H 1.0240 0.0583 0.5472 0.116 Uiso 1 1 calc R
H24B H 1.0663 0.0813 0.6458 0.116 Uiso 1 1 calc R
H24C H 1.0656 0.1146 0.5483 0.116 Uiso 1 1 calc R
C25 C 0.9519(10) 0.1852(4) 0.6665(8) 0.081(4) Uani 1 1 d .
H25A H 0.9612 0.2095 0.6139 0.121 Uiso 1 1 calc R
H25B H 1.0023 0.1838 0.7106 0.121 Uiso 1 1 calc R
H25C H 0.9039 0.1967 0.7020 0.121 Uiso 1 1 calc R
C26 C 0.9523(5) 0.0761(3) 0.3502(6) 0.0392(19) Uani 1 1 d .
H26A H 0.9949 0.0623 0.3973 0.059 Uiso 1 1 calc R
H26B H 0.9785 0.0842 0.2897 0.059 Uiso 1 1 calc R
H26C H 0.9079 0.0503 0.3378 0.059 Uiso 1 1 calc R
C27 C 0.9901(5) 0.1865(3) 0.4144(6) 0.0406(19) Uani 1 1 d .
H27A H 0.9639 0.2206 0.4195 0.061 Uiso 1 1 calc R
H27B H 1.0248 0.1859 0.3583 0.061 Uiso 1 1 calc R
H27C H 1.0254 0.1795 0.4734 0.061 Uiso 1 1 calc R
C28 C 0.8312(6) 0.1638(3) 0.3033(6) 0.0396(19) Uani 1 1 d .
H28A H 0.7887 0.1379 0.2837 0.059 Uiso 1 1 calc R
H28B H 0.8623 0.1737 0.2471 0.059 Uiso 1 1 calc R
H28C H 0.8036 0.1943 0.3287 0.059 Uiso 1 1 calc R
C29 C 0.8030(5) -0.0152(3) 0.5446(5) 0.0303(15) Uani 1 1 d .
H29A H 0.8607 -0.0008 0.5483 0.036 Uiso 1 1 calc R
H29B H 0.7892 -0.0272 0.4776 0.036 Uiso 1 1 calc R
C30 C 0.7961(6) -0.0593(3) 0.6159(6) 0.0392(19) Uani 1 1 d .
H30A H 0.8307 -0.0530 0.6766 0.047 Uiso 1 1 calc R
H30B H 0.8126 -0.0927 0.5876 0.047 Uiso 1 1 calc R
C31 C 0.7010(5) -0.0575(3) 0.6326(7) 0.0383(18) Uani 1 1 d .
H31A H 0.6674 -0.0734 0.5778 0.046 Uiso 1 1 calc R
H31B H 0.6883 -0.0754 0.6933 0.046 Uiso 1 1 calc R
C32 C 0.6845(5) -0.0002(3) 0.6390(6) 0.0321(16) Uani 1 1 d .
H32A H 0.6254 0.0079 0.6183 0.039 Uiso 1 1 calc R
H32B H 0.6961 0.0124 0.7061 0.039 Uiso 1 1 calc R
Cl1 Cl 0.86494(11) 0.94419(7) 0.16383(13) 0.0302(4) Uani 1 1 d .
Cl2 Cl 0.65081(11) 0.93813(6) -0.09613(12) 0.0269(3) Uani 1 1 d .
Cl3 Cl 0.72926(11) 0.05029(6) 0.36182(11) 0.0268(3) Uani 1 1 d .
Cl4 Cl 0.69157(14) 0.12314(7) 0.67009(12) 0.0363(4) Uani 1 1 d .
Hf1 Hf 0.749049(16) 0.926666(9) 0.045226(18) 0.01750(7) Uani 1 1 d .
Hf2 Hf 0.735689(17) 0.103494(9) 0.50850(2) 0.01983(8) Uani 1 1 d .
N1 N 0.8059(3) 0.86644(18) -0.0204(4) 0.0180(10) Uani 1 1 d .
N2 N 0.6674(3) 0.9042(2) 0.1445(4) 0.0202(10) Uani 1 1 d .
N3 N 0.6575(4) 0.1599(2) 0.4513(4) 0.0231(11) Uani 1 1 d .
N4 N 0.8594(3) 0.1224(2) 0.5100(4) 0.0219(11) Uani 1 1 d .
O1 O 0.7666(3) 1.01210(16) 0.0202(3) 0.0215(9) Uani 1 1 d .
O2 O 0.7430(3) 0.02337(18) 0.5727(3) 0.0249(10) Uani 1 1 d .
Si1 Si 0.91217(12) 0.87156(8) -0.04597(16) 0.0288(4) Uani 1 1 d .
Si2 Si 0.74967(12) 0.81277(7) -0.06879(13) 0.0224(4) Uani 1 1 d .
Si3 Si 0.69437(13) 0.85950(7) 0.23763(13) 0.0239(4) Uani 1 1 d .
Si4 Si 0.56918(12) 0.93547(7) 0.14960(15) 0.0262(4) Uani 1 1 d .
Si5 Si 0.66808(14) 0.22656(8) 0.47056(17) 0.0345(5) Uani 1 1 d .
Si6 Si 0.56088(12) 0.13692(7) 0.39967(14) 0.0266(4) Uani 1 1 d .
Si7 Si 0.92962(14) 0.11925(9) 0.61457(15) 0.0322(4) Uani 1 1 d .
Si8 Si 0.90612(12) 0.13598(8) 0.39957(14) 0.0256(4) Uani 1 1 d .

loop_
_atom_site_aniso_label
_atom_site_aniso_U_11
_atom_site_aniso_U_22
_atom_site_aniso_U_33
_atom_site_aniso_U_23
_atom_site_aniso_U_13
_atom_site_aniso_U_12
C1 0.027(4) 0.050(5) 0.068(6) -0.008(4) -0.007(4) 0.009(4)
C2 0.044(5) 0.044(5) 0.057(5) -0.008(4) 0.029(4) 0.007(4)
C3 0.035(4) 0.042(4) 0.059(5) -0.008(4) 0.022(4) -0.008(4)
C4 0.049(5) 0.029(4) 0.022(3) -0.003(3) 0.000(3) 0.007(3)
C5 0.044(4) 0.023(3) 0.037(4) 0.000(3) -0.005(4) 0.008(3)
C6 0.032(4) 0.028(3) 0.041(4) -0.007(3) 0.007(3) -0.012(3)
C7 0.039(4) 0.026(3) 0.027(3) 0.009(3) 0.000(3) 0.009(3)
C8 0.052(5) 0.043(4) 0.015(3) -0.001(3) 0.001(3) 0.001(4)
C9 0.042(4) 0.031(4) 0.035(4) 0.007(3) 0.009(3) -0.009(3)
C10 0.021(4) 0.036(4) 0.055(5) 0.005(3) -0.005(4) -0.004(3)
C11 0.052(6) 0.053(5) 0.045(5) -0.007(4) 0.026(4) 0.013(4)
C12 0.023(3) 0.031(4) 0.047(4) -0.002(3) 0.008(3) 0.007(3)
C13 0.049(5) 0.023(3) 0.028(3) -0.007(3) 0.000(3) -0.007(3)
C14 0.081(8) 0.023(4) 0.055(6) -0.001(3) -0.011(6) 0.004(4)
C15 0.066(6) 0.035(4) 0.033(4) 0.011(3) 0.005(4) -0.015(4)
C16 0.044(5) 0.032(4) 0.029(4) 0.014(3) 0.004(3) -0.003(3)
C17 0.075(7) 0.047(5) 0.053(5) -0.023(4) 0.006(5) 0.021(5)
C18 0.068(6) 0.028(4) 0.062(6) 0.010(4) 0.002(5) 0.012(4)
C19 0.039(5) 0.035(5) 0.116(10) -0.033(5) -0.008(6) 0.000(4)
C20 0.048(5) 0.048(5) 0.038(4) -0.002(4) -0.013(4) -0.003(4)
C21 0.031(4) 0.042(4) 0.073(6) 0.004(4) -0.002(4) 0.009(4)
C22 0.022(4) 0.046(4) 0.039(4) -0.002(3) 0.006(3) -0.001(3)
C23 0.040(5) 0.070(6) 0.028(4) 0.006(4) -0.003(4) -0.010(4)
C24 0.027(5) 0.155(12) 0.048(6) 0.024(7) -0.006(5) 0.021(6)
C25 0.143(13) 0.050(6) 0.044(6) -0.007(4) -0.040(7) -0.029(7)
C26 0.028(4) 0.050(5) 0.041(4) -0.009(4) 0.017(3) -0.002(3)
C27 0.037(4) 0.047(5) 0.039(4) -0.003(3) 0.014(4) -0.021(4)
C28 0.045(5) 0.048(5) 0.026(3) 0.010(3) -0.001(3) -0.010(4)
C29 0.032(4) 0.027(3) 0.032(4) 0.000(3) 0.008(3) 0.006(3)
C30 0.044(5) 0.033(4) 0.041(4) 0.011(3) 0.005(4) 0.009(3)
C31 0.041(5) 0.029(4) 0.047(5) 0.008(3) 0.016(4) -0.001(3)
C32 0.028(4) 0.031(4) 0.038(4) 0.009(3) 0.015(3) -0.003(3)
Cl1 0.0292(9) 0.0302(8) 0.0300(8) 0.0003(6) -0.0099(7) -0.0041(7)
Cl2 0.0289(8) 0.0266(7) 0.0242(7) -0.0016(6) -0.0064(7) 0.0036(6)
Cl3 0.0337(9) 0.0255(7) 0.0210(7) -0.0054(6) 0.0016(6) 0.0001(6)
Cl4 0.0503(11) 0.0367(9) 0.0231(8) -0.0044(7) 0.0120(8) 0.0096(8)
Hf1 0.01797(14) 0.01681(12) 0.01781(12) -0.00020(8) 0.00186(10) -0.00052(9)
Hf2 0.01977(15) 0.02077(13) 0.01924(13) -0.00201(9) 0.00355(10) -0.00031(9)
N1 0.015(2) 0.014(2) 0.025(3) 0.0004(19) 0.006(2) -0.0015(19)
N2 0.018(3) 0.025(3) 0.018(2) -0.0006(19) 0.005(2) 0.002(2)
N3 0.024(3) 0.022(3) 0.023(3) -0.001(2) 0.003(2) 0.000(2)
N4 0.019(3) 0.027(3) 0.019(2) -0.002(2) 0.002(2) -0.002(2)
O1 0.026(2) 0.020(2) 0.019(2) -0.0008(16) 0.0022(19) -0.0018(17)
O2 0.029(3) 0.024(2) 0.023(2) 0.0031(18) 0.011(2) 0.0026(19)
Si1 0.0198(9) 0.0286(10) 0.0391(11) -0.0023(8) 0.0107(8) 0.0018(7)
Si2 0.0281(10) 0.0180(8) 0.0211(8) -0.0034(6) 0.0018(7) 0.0003(7)
Si3 0.0304(10) 0.0232(8) 0.0186(8) 0.0030(6) 0.0048(7) -0.0004(7)
Si4 0.0196(9) 0.0284(9) 0.0315(10) 0.0004(7) 0.0084(8) 0.0026(7)
Si5 0.0366(11) 0.0223(9) 0.0442(12) -0.0098(8) -0.0030(10) 0.0065(8)
Si6 0.0223(9) 0.0281(9) 0.0290(9) 0.0007(7) -0.0018(8) 0.0026(7)
Si7 0.0287(10) 0.0421(11) 0.0250(9) 0.0005(8) -0.0048(8) -0.0080(9)
Si8 0.0226(9) 0.0320(9) 0.0229(8) -0.0020(7) 0.0062(7) -0.0067(8)

loop_
_atom_type_symbol
_atom_type_description
_atom_type_scat_dispersion_real
_atom_type_scat_dispersion_imag
_atom_type_scat_source
C C 0.0033 0.0016 'International Tables Vol C Tables 4.2.6.8 and 6.1.1.4'
H H 0.0000 0.0000 'International Tables Vol C Tables 4.2.6.8 and 6.1.1.4'
N N 0.0061 0.0033 'International Tables Vol C Tables 4.2.6.8 and 6.1.1.4'
Si Si 0.0817 0.0704 'International Tables Vol C Tables 4.2.6.8 and 6.1.1.4'
Hf Hf -0.5830 6.1852 'International Tables Vol C Tables 4.2.6.8 and 6.1.1.4'
Cl Cl 0.1484 0.1585 'International Tables Vol C Tables 4.2.6.8 and 6.1.1.4'
O O 0.0106 0.0060 'International Tables Vol C Tables 4.2.6.8 and 6.1.1.4'

loop_
_geom_angle_atom_site_label_1
_geom_angle_atom_site_label_2
_geom_angle_atom_site_label_3
_geom_angle
O1 C13 C14 103.0(6)
C15 C14 C13 103.3(7)
C14 C15 C16 106.9(7)
O1 C16 C15 102.5(6)
O2 C29 C30 105.6(6)
C29 C30 C31 100.6(6)
C32 C31 C30 102.3(6)
O2 C32 C31 104.5(6)
N2 Hf1 N1 113.6(2)
N2 Hf1 O1 118.32(19)
N1 Hf1 O1 128.07(19)
N2 Hf1 Cl1 95.01(16)
N1 Hf1 Cl1 95.92(15)
O1 Hf1 Cl1 79.94(12)
N2 Hf1 Cl2 99.82(16)
N1 Hf1 Cl2 90.94(15)
O1 Hf1 Cl2 80.69(12)
Cl1 Hf1 Cl2 159.58(6)
N4 Hf2 N3 113.6(2)
N4 Hf2 O2 100.9(2)
N3 Hf2 O2 145.4(2)
N4 Hf2 Cl4 105.86(16)
N3 Hf2 Cl4 90.23(16)
O2 Hf2 Cl4 80.85(13)
N4 Hf2 Cl3 97.84(15)
N3 Hf2 Cl3 94.91(16)
O2 Hf2 Cl3 78.98(13)
Cl4 Hf2 Cl3 151.33(7)
Si1 N1 Si2 117.2(3)
Si1 N1 Hf1 119.4(3)
Si2 N1 Hf1 122.8(3)
Si3 N2 Si4 116.7(3)
Si3 N2 Hf1 122.9(3)
Si4 N2 Hf1 119.9(3)
Si5 N3 Si6 117.9(3)
Si5 N3 Hf2 126.3(3)
Si6 N3 Hf2 114.4(3)
Si8 N4 Si7 115.8(3)
Si8 N4 Hf2 119.7(3)
Si7 N4 Hf2 124.1(3)
C13 O1 C16 109.5(5)
C13 O1 Hf1 123.8(4)
C16 O1 Hf1 126.6(4)
C29 O2 C32 109.5(5)
C29 O2 Hf2 123.1(4)
C32 O2 Hf2 127.2(4)
N1 Si1 C1 111.5(4)
N1 Si1 C3 111.0(3)
C1 Si1 C3 111.0(5)
N1 Si1 C2 113.8(4)
C1 Si1 C2 107.2(4)
C3 Si1 C2 101.9(4)
N1 Si2 C4 111.4(3)
N1 Si2 C5 110.6(3)
C4 Si2 C5 110.6(3)
N1 Si2 C6 114.3(3)
C4 Si2 C6 104.8(4)
C5 Si2 C6 105.0(4)
N2 Si3 C8 110.6(3)
N2 Si3 C7 112.3(3)
C8 Si3 C7 105.8(4)
N2 Si3 C9 111.4(3)
C8 Si3 C9 109.9(4)
C7 Si3 C9 106.6(4)
N2 Si4 C10 110.7(3)
N2 Si4 C12 110.4(3)
C10 Si4 C12 112.2(4)
N2 Si4 C11 113.8(4)
C10 Si4 C11 107.8(5)
C12 Si4 C11 101.6(4)
N3 Si5 C17 112.7(4)
N3 Si5 C18 111.3(4)
C17 Si5 C18 108.2(5)
N3 Si5 C19 111.6(3)
C17 Si5 C19 107.3(5)
C18 Si5 C19 105.3(5)
N3 Si6 C20 113.3(4)
N3 Si6 C22 108.4(3)
C20 Si6 C22 109.9(4)
N3 Si6 C21 114.4(4)
C20 Si6 C21 106.3(5)
C22 Si6 C21 104.1(4)
N4 Si7 C23 114.7(3)
N4 Si7 C25 111.5(4)
C23 Si7 C25 108.5(5)
N4 Si7 C24 111.3(4)
C23 Si7 C24 103.0(5)
C25 Si7 C24 107.4(7)
N4 Si8 C26 110.2(3)
N4 Si8 C27 112.1(3)
C26 Si8 C27 109.0(4)
N4 Si8 C28 114.0(3)
C26 Si8 C28 107.9(4)
C27 Si8 C28 103.3(4)

loop_
_geom_bond_atom_site_label_1
_geom_bond_atom_site_label_2
_geom_bond_distance
C1 Si1 1.838(9)
C2 Si1 1.864(9)
C3 Si1 1.860(9)
C4 Si2 1.872(7)
C5 Si2 1.881(7)
C6 Si2 1.885(8)
C7 Si3 1.892(8)
C8 Si3 1.880(7)
C9 Si3 1.907(8)
C10 Si4 1.874(8)
C11 Si4 1.890(9)
C12 Si4 1.875(8)
C13 O1 1.466(8)
C13 C14 1.545(11)
C14 C15 1.442(14)
C15 C16 1.532(11)
C16 O1 1.517(8)
C17 Si5 1.874(10)
C18 Si5 1.903(9)
C19 Si5 1.914(9)
C20 Si6 1.846(9)
C21 Si6 1.903(9)
C22 Si6 1.881(8)
C23 Si7 1.865(9)
C24 Si7 1.893(11)
C25 Si7 1.877(10)
C26 Si8 1.862(8)
C27 Si8 1.872(8)
C28 Si8 1.878(8)
C29 O2 1.450(8)
C29 C30 1.517(10)
C30 C31 1.547(12)
C31 C32 1.510(10)
C32 O2 1.478(8)
Cl1 Hf1 2.4385(17)
Cl2 Hf1 2.4493(17)
Cl3 Hf2 2.4494(16)
Cl4 Hf2 2.4368(19)
Hf1 N2 2.033(6)
Hf1 N1 2.042(5)
Hf1 O1 2.257(4)
Hf2 N4 2.029(6)
Hf2 N3 2.047(5)
Hf2 O2 2.255(5)
N1 Si1 1.754(5)
N1 Si2 1.763(5)
N2 Si3 1.764(6)
N2 Si4 1.766(6)
N3 Si5 1.752(6)
N3 Si6 1.760(6)
N4 Si8 1.774(6)
N4 Si7 1.778(6)
